data_7158893
loop_
_publ_author_name
'Vartanova, Anna E.'
'Levina, Irina I.'
'Ratmanova, Nina K.'
'Andreev, Ivan A.'
'Ivanova, Olga A.'
'Trushkov, Igor V.'

_publ_section_title
;
 Ambident reactivity of 5-aminopyrazoles towards donor--acceptor
 cyclopropanes
;
_journal_name_full 'Organic &amp; Biomolecular Chemistry'
_journal_paper_doi 10.1039/D2OB01490D
_journal_year 2022
_chemical_formula_moiety 'C16 H19 N3 O'
_chemical_formula_sum 'C16 H19 N3 O'
_chemical_formula_weight 269.34
_space_group_crystal_system triclinic
_space_group_IT_number 2
_space_group_name_Hall '-P 1'
_space_group_name_H-M_alt 'P -1'
_atom_sites_solution_hydrogens mixed
_atom_sites_solution_primary direct
_atom_sites_solution_secondary difmap
_audit_creation_method SHELXL-2018/3
_audit_update_record
;
2022-01-25 deposited with the CCDC.	2022-09-15 downloaded from the CCDC.
;
_cell_angle_alpha 100.610(3)
_cell_angle_beta 92.588(3)
_cell_angle_gamma 94.229(3)
_cell_formula_units_Z 2
_cell_length_a 5.1190(5)
_cell_length_b 11.5332(11)
_cell_length_c 11.6739(11)
_cell_measurement_reflns_used 7216
_cell_measurement_temperature 100(2)
_cell_measurement_theta_max 32.62
_cell_measurement_theta_min 2.28
_cell_volume 674.37(11)
_computing_cell_refinement 'SAINT (Bruker, 2019)'
_computing_data_collection '<i>APEX3</i> (Bruker, 2019)'
_computing_data_reduction 'SAINT (Bruker, 2019)'
_computing_molecular_graphics 'SHELXTL (Sheldrick, Acta Cryst., 2008, A64, 112-122)'
_computing_publication_material 'SHELXTL (Sheldrick, Acta Cryst., 2008, A64, 112-122)'
_computing_structure_refinement 'SHELXL-2018 (Sheldrick, Acta Cryst., 2015, C71, 3-8)'
_computing_structure_solution 'SHELXT, SHELXS-2013 (Sheldrick, Acta Cryst., 2015, A71, 3-8)'
_diffrn_ambient_temperature 100(2)
_diffrn_detector_area_resol_mean 7.31
_diffrn_measured_fraction_theta_full 0.999
_diffrn_measured_fraction_theta_max 0.999
_diffrn_measurement_device_type 'Bruker AXS D8 QUEST, Photon III detector'
_diffrn_measurement_method '\w shutterless scans'
_diffrn_radiation_monochromator graphite
_diffrn_radiation_type MoK\a
_diffrn_radiation_wavelength 0.71073
_diffrn_reflns_av_R_equivalents 0.0605
_diffrn_reflns_av_unetI/netI 0.0414
_diffrn_reflns_Laue_measured_fraction_full 0.999
_diffrn_reflns_Laue_measured_fraction_max 0.999
_diffrn_reflns_limit_h_max 7
_diffrn_reflns_limit_h_min -7
_diffrn_reflns_limit_k_max 16
_diffrn_reflns_limit_k_min -16
_diffrn_reflns_limit_l_max 16
_diffrn_reflns_limit_l_min -16
_diffrn_reflns_number 25877
_diffrn_reflns_point_group_measured_fraction_full 0.999
_diffrn_reflns_point_group_measured_fraction_max 0.999
_diffrn_reflns_theta_full 25.242
_diffrn_reflns_theta_max 30.030
_diffrn_reflns_theta_min 1.803
_diffrn_source 'sealed X-Ray tube'
_diffrn_source_current 30
_diffrn_source_power 50
_diffrn_source_size '0.6 mm, fine-focus'
_exptl_absorpt_coefficient_mu 0.085
_exptl_absorpt_correction_T_max 0.7465
_exptl_absorpt_correction_T_min 0.6746
_exptl_absorpt_correction_type multi-scan
_exptl_absorpt_process_details 'SADABS 2016/2 (Krause et al., J. Appl. Cryst. 2015, 48, 3-10)'
_exptl_crystal_colour yellow
_exptl_crystal_density_diffrn 1.326
_exptl_crystal_density_method 'not measured'
_exptl_crystal_description block
_exptl_crystal_F_000 288
_exptl_crystal_size_max 0.10
_exptl_crystal_size_mid 0.10
_exptl_crystal_size_min 0.05
_refine_diff_density_max 0.437
_refine_diff_density_min -0.269
_refine_diff_density_rms 0.063
_refine_ls_extinction_method none
_refine_ls_goodness_of_fit_ref 1.034
_refine_ls_hydrogen_treatment mixed
_refine_ls_matrix_type full
_refine_ls_number_parameters 188
_refine_ls_number_reflns 3942
_refine_ls_number_restraints 0
_refine_ls_restrained_S_all 1.034
_refine_ls_R_factor_all 0.0840
_refine_ls_R_factor_gt 0.0534
_refine_ls_shift/su_max 0.000
_refine_ls_shift/su_mean 0.000
_refine_ls_structure_factor_coef Fsqd
_refine_ls_weighting_details 'w=1/[\s^2^(Fo^2^)+(0.0762P)^2^+0.4225P] where P=(Fo^2^+2Fc^2^)/3'
_refine_ls_weighting_scheme calc
_refine_ls_wR_factor_gt 0.1386
_refine_ls_wR_factor_ref 0.1618
_reflns_Friedel_coverage 0.000
_reflns_number_gt 2784
_reflns_number_total 3942
_reflns_threshold_expression 'I > 2\s(I)'
_cod_data_source_file d2ob01490d2.cif
_cod_data_source_block Z-617
_cod_database_code 7158893
_shelx_shelxl_version_number 2018/3
_shelx_space_group_comment
;
The symmetry employed for this shelxl refinement is uniquely defined
by the following loop, which should always be used as a source of
symmetry information in preference to the above space-group names.
They are only intended as comments.
;

loop_
_space_group_symop_operation_xyz
'x, y, z'
'-x, -y, -z'

loop_
_atom_site_label
_atom_site_type_symbol
_atom_site_fract_x
_atom_site_fract_y
_atom_site_fract_z
_atom_site_U_iso_or_equiv
_atom_site_adp_type
_atom_site_occupancy
_atom_site_site_symmetry_order
_atom_site_calc_flag
_atom_site_refinement_flags_posn
_atom_site_refinement_flags_adp
_atom_site_refinement_flags_occupancy
_atom_site_disorder_assembly
_atom_site_disorder_group
O1 O 0.8388(3) 0.59619(11) 0.94323(11) 0.0252(3) Uani 1 1 d . . . . .
N1 N 0.5576(3) 0.20338(12) 0.88235(12) 0.0206(3) Uani 1 1 d . . . . .
N2 N 0.3759(3) 0.11651(13) 0.82657(13) 0.0219(3) Uani 1 1 d . . . . .
N3 N 0.7256(3) 0.40117(13) 0.88580(13) 0.0211(3) Uani 1 1 d . . . . .
H3 H 0.859(5) 0.391(2) 0.933(2) 0.039(7) Uiso 1 1 d . . . . .
C1 C 0.2547(3) 0.16500(15) 0.74580(15) 0.0214(3) Uani 1 1 d . . . . .
C2 C 0.3594(3) 0.28214(15) 0.74599(14) 0.0199(3) Uani 1 1 d . . . . .
C3 C 0.2751(3) 0.36146(14) 0.66477(14) 0.0194(3) Uani 1 1 d . . . . .
H3A H 0.091660 0.380010 0.682281 0.023 Uiso 1 1 calc R U . . .
C4 C 0.4445(3) 0.47924(15) 0.68574(15) 0.0209(3) Uani 1 1 d . . . . .
H4A H 0.373107 0.530872 0.635076 0.025 Uiso 1 1 calc R U . . .
H4B H 0.624866 0.464277 0.663234 0.025 Uiso 1 1 calc R U . . .
C5 C 0.4557(3) 0.54400(15) 0.81335(15) 0.0217(3) Uani 1 1 d . . . . .
H5A H 0.465113 0.630349 0.815045 0.026 Uiso 1 1 calc R U . . .
H5B H 0.291191 0.521954 0.848521 0.026 Uiso 1 1 calc R U . . .
C6 C 0.6850(3) 0.51695(15) 0.88666(14) 0.0200(3) Uani 1 1 d . . . . .
C7 C 0.5542(3) 0.30275(15) 0.83576(14) 0.0195(3) Uani 1 1 d . . . . .
C8 C 0.0315(4) 0.09569(16) 0.66958(16) 0.0256(4) Uani 1 1 d . . . . .
H8A H 0.020432 0.013435 0.681034 0.038 Uiso 1 1 calc R U . . .
H8B H 0.061055 0.097809 0.587611 0.038 Uiso 1 1 calc R U . . .
H8C H -0.132894 0.130508 0.690293 0.038 Uiso 1 1 calc R U . . .
C9 C 0.2700(3) 0.30374(14) 0.53651(14) 0.0194(3) Uani 1 1 d . . . . .
C10 C 0.4496(4) 0.22436(16) 0.49299(15) 0.0243(4) Uani 1 1 d . . . . .
H10 H 0.582733 0.205660 0.544340 0.029 Uiso 1 1 calc R U . . .
C11 C 0.4371(3) 0.17196(16) 0.37525(15) 0.0232(4) Uani 1 1 d . . . . .
H11 H 0.559961 0.116971 0.347842 0.028 Uiso 1 1 calc R U . . .
C12 C 0.2478(3) 0.19870(15) 0.29706(15) 0.0211(3) Uani 1 1 d . . . . .
C13 C 0.0727(4) 0.28068(16) 0.33987(15) 0.0242(4) Uani 1 1 d . . . . .
H13 H -0.055272 0.302046 0.287790 0.029 Uiso 1 1 calc R U . . .
C14 C 0.0824(3) 0.33180(15) 0.45782(15) 0.0218(3) Uani 1 1 d . . . . .
H14 H -0.040647 0.386697 0.485191 0.026 Uiso 1 1 calc R U . . .
C15 C 0.2275(4) 0.13714(16) 0.17091(15) 0.0253(4) Uani 1 1 d . . . . .
H15A H 0.374098 0.087467 0.155897 0.038 Uiso 1 1 calc R U . . .
H15B H 0.233873 0.196384 0.120515 0.038 Uiso 1 1 calc R U . . .
H15C H 0.061348 0.087571 0.154323 0.038 Uiso 1 1 calc R U . . .
C16 C 0.7440(4) 0.17761(16) 0.97016(15) 0.0227(4) Uani 1 1 d . . . . .
H16A H 0.680179 0.105012 0.996017 0.034 Uiso 1 1 calc R U . . .
H16B H 0.762730 0.243551 1.036994 0.034 Uiso 1 1 calc R U . . .
H16C H 0.914594 0.166893 0.936624 0.034 Uiso 1 1 calc R U . . .

loop_
_atom_site_aniso_label
_atom_site_aniso_U_11
_atom_site_aniso_U_22
_atom_site_aniso_U_33
_atom_site_aniso_U_23
_atom_site_aniso_U_13
_atom_site_aniso_U_12
O1 0.0263(6) 0.0215(6) 0.0261(6) 0.0039(5) -0.0095(5) -0.0009(5)
N1 0.0216(7) 0.0199(7) 0.0193(7) 0.0039(5) -0.0060(5) -0.0007(5)
N2 0.0227(7) 0.0212(7) 0.0205(7) 0.0030(5) -0.0043(5) -0.0009(5)
N3 0.0212(7) 0.0208(7) 0.0201(7) 0.0038(5) -0.0065(6) -0.0007(5)
C1 0.0210(8) 0.0220(8) 0.0206(8) 0.0034(6) -0.0027(6) 0.0016(6)
C2 0.0201(8) 0.0210(8) 0.0178(7) 0.0026(6) -0.0031(6) 0.0012(6)
C3 0.0207(8) 0.0209(8) 0.0159(7) 0.0024(6) -0.0027(6) 0.0021(6)
C4 0.0230(8) 0.0204(8) 0.0189(7) 0.0044(6) -0.0043(6) 0.0009(6)
C5 0.0222(8) 0.0204(8) 0.0213(8) 0.0024(6) -0.0047(6) 0.0019(6)
C6 0.0224(8) 0.0210(8) 0.0158(7) 0.0029(6) -0.0009(6) 0.0004(6)
C7 0.0192(8) 0.0196(7) 0.0192(7) 0.0030(6) -0.0024(6) 0.0008(6)
C8 0.0260(9) 0.0248(8) 0.0245(9) 0.0044(7) -0.0067(7) -0.0023(7)
C9 0.0196(8) 0.0193(7) 0.0188(7) 0.0045(6) -0.0044(6) -0.0015(6)
C10 0.0219(8) 0.0290(9) 0.0220(8) 0.0050(7) -0.0049(6) 0.0048(7)
C11 0.0232(8) 0.0243(8) 0.0216(8) 0.0021(6) -0.0020(6) 0.0049(6)
C12 0.0239(8) 0.0190(7) 0.0194(8) 0.0044(6) -0.0028(6) -0.0029(6)
C13 0.0253(9) 0.0255(8) 0.0216(8) 0.0058(6) -0.0069(7) 0.0024(7)
C14 0.0220(8) 0.0225(8) 0.0208(8) 0.0044(6) -0.0034(6) 0.0042(6)
C15 0.0314(9) 0.0247(8) 0.0190(8) 0.0034(6) -0.0037(7) 0.0017(7)
C16 0.0245(8) 0.0234(8) 0.0197(8) 0.0045(6) -0.0059(6) 0.0020(6)

loop_
_atom_type_symbol
_atom_type_description
_atom_type_scat_dispersion_real
_atom_type_scat_dispersion_imag
_atom_type_scat_source
C C 0.0033 0.0016 'International Tables Vol C Tables 4.2.6.8 and 6.1.1.4'
H H 0.0000 0.0000 'International Tables Vol C Tables 4.2.6.8 and 6.1.1.4'
N N 0.0061 0.0033 'International Tables Vol C Tables 4.2.6.8 and 6.1.1.4'
O O 0.0106 0.0060 'International Tables Vol C Tables 4.2.6.8 and 6.1.1.4'

loop_
_geom_angle_atom_site_label_1
_geom_angle_atom_site_label_2
_geom_angle_atom_site_label_3
_geom_angle
_geom_angle_site_symmetry_1
_geom_angle_site_symmetry_3
_geom_angle_publ_flag
C7 N1 N2 111.78(13) . . ?
C7 N1 C16 128.10(14) . . ?
N2 N1 C16 119.69(14) . . ?
C1 N2 N1 104.59(14) . . ?
C6 N3 C7 126.22(15) . . ?
C6 N3 H3 113.8(16) . . ?
C7 N3 H3 118.9(16) . . ?
N2 C1 C2 112.35(15) . . ?
N2 C1 C8 119.69(15) . . ?
C2 C1 C8 127.95(15) . . ?
C7 C2 C1 103.61(15) . . ?
C7 C2 C3 129.84(15) . . ?
C1 C2 C3 126.54(14) . . ?
C2 C3 C9 113.40(14) . . ?
C2 C3 C4 111.91(13) . . ?
C9 C3 C4 109.71(14) . . ?
C2 C3 H3A 107.2 . . ?
C9 C3 H3A 107.2 . . ?
C4 C3 H3A 107.2 . . ?
C3 C4 C5 112.79(14) . . ?
C3 C4 H4A 109.0 . . ?
C5 C4 H4A 109.0 . . ?
C3 C4 H4B 109.0 . . ?
C5 C4 H4B 109.0 . . ?
H4A C4 H4B 107.8 . . ?
C6 C5 C4 113.78(14) . . ?
C6 C5 H5A 108.8 . . ?
C4 C5 H5A 108.8 . . ?
C6 C5 H5B 108.8 . . ?
C4 C5 H5B 108.8 . . ?
H5A C5 H5B 107.7 . . ?
O1 C6 N3 120.06(16) . . ?
O1 C6 C5 121.60(15) . . ?
N3 C6 C5 118.29(14) . . ?
N1 C7 C2 107.64(14) . . ?
N1 C7 N3 118.52(14) . . ?
C2 C7 N3 133.78(16) . . ?
C1 C8 H8A 109.5 . . ?
C1 C8 H8B 109.5 . . ?
H8A C8 H8B 109.5 . . ?
C1 C8 H8C 109.5 . . ?
H8A C8 H8C 109.5 . . ?
H8B C8 H8C 109.5 . . ?
C10 C9 C14 117.87(15) . . ?
C10 C9 C3 122.47(14) . . ?
C14 C9 C3 119.65(15) . . ?
C9 C10 C11 120.94(16) . . ?
C9 C10 H10 119.5 . . ?
C11 C10 H10 119.5 . . ?
C12 C11 C10 121.17(16) . . ?
C12 C11 H11 119.4 . . ?
C10 C11 H11 119.4 . . ?
C11 C12 C13 117.93(15) . . ?
C11 C12 C15 120.77(16) . . ?
C13 C12 C15 121.26(15) . . ?
C14 C13 C12 120.97(16) . . ?
C14 C13 H13 119.5 . . ?
C12 C13 H13 119.5 . . ?
C13 C14 C9 121.07(16) . . ?
C13 C14 H14 119.5 . . ?
C9 C14 H14 119.5 . . ?
C12 C15 H15A 109.5 . . ?
C12 C15 H15B 109.5 . . ?
H15A C15 H15B 109.5 . . ?
C12 C15 H15C 109.5 . . ?
H15A C15 H15C 109.5 . . ?
H15B C15 H15C 109.5 . . ?
N1 C16 H16A 109.5 . . ?
N1 C16 H16B 109.5 . . ?
H16A C16 H16B 109.5 . . ?
N1 C16 H16C 109.5 . . ?
H16A C16 H16C 109.5 . . ?
H16B C16 H16C 109.5 . . ?

loop_
_geom_bond_atom_site_label_1
_geom_bond_atom_site_label_2
_geom_bond_distance
_geom_bond_site_symmetry_2
_geom_bond_publ_flag
O1 C6 1.231(2) . ?
N1 C7 1.357(2) . ?
N1 N2 1.3639(19) . ?
N1 C16 1.454(2) . ?
N2 C1 1.334(2) . ?
N3 C6 1.365(2) . ?
N3 C7 1.401(2) . ?
N3 H3 0.89(3) . ?
C1 C2 1.416(2) . ?
C1 C8 1.499(2) . ?
C2 C7 1.388(2) . ?
C2 C3 1.504(2) . ?
C3 C9 1.521(2) . ?
C3 C4 1.530(2) . ?
C3 H3A 1.0000 . ?
C4 C5 1.535(2) . ?
C4 H4A 0.9900 . ?
C4 H4B 0.9900 . ?
C5 C6 1.507(2) . ?
C5 H5A 0.9900 . ?
C5 H5B 0.9900 . ?
C8 H8A 0.9800 . ?
C8 H8B 0.9800 . ?
C8 H8C 0.9800 . ?
C9 C10 1.392(2) . ?
C9 C14 1.395(2) . ?
C10 C11 1.392(2) . ?
C10 H10 0.9500 . ?
C11 C12 1.391(2) . ?
C11 H11 0.9500 . ?
C12 C13 1.392(3) . ?
C12 C15 1.508(2) . ?
C13 C14 1.392(2) . ?
C13 H13 0.9500 . ?
C14 H14 0.9500 . ?
C15 H15A 0.9800 . ?
C15 H15B 0.9800 . ?
C15 H15C 0.9800 . ?
C16 H16A 0.9800 . ?
C16 H16B 0.9800 . ?
C16 H16C 0.9800 . ?

loop_
_geom_hbond_atom_site_label_D
_geom_hbond_atom_site_label_H
_geom_hbond_atom_site_label_A
_geom_hbond_distance_DH
_geom_hbond_distance_HA
_geom_hbond_distance_DA
_geom_hbond_angle_DHA
_geom_hbond_site_symmetry_A
_geom_hbond_publ_flag
N3 H3 O1 0.89(3) 2.04(3) 2.9194(19) 168(2) 2_767 yes

loop_
_geom_torsion_atom_site_label_1
_geom_torsion_atom_site_label_2
_geom_torsion_atom_site_label_3
_geom_torsion_atom_site_label_4
_geom_torsion
_geom_torsion_site_symmetry_1
_geom_torsion_site_symmetry_2
_geom_torsion_site_symmetry_3
_geom_torsion_site_symmetry_4
_geom_torsion_publ_flag
C7 N1 N2 C1 -1.41(19) . . . . ?
C16 N1 N2 C1 -174.46(15) . . . . ?
N1 N2 C1 C2 1.44(19) . . . . ?
N1 N2 C1 C8 -177.51(15) . . . . ?
N2 C1 C2 C7 -1.0(2) . . . . ?
C8 C1 C2 C7 177.89(17) . . . . ?
N2 C1 C2 C3 178.21(16) . . . . ?
C8 C1 C2 C3 -3.0(3) . . . . ?
C7 C2 C3 C9 127.42(19) . . . . ?
C1 C2 C3 C9 -51.5(2) . . . . ?
C7 C2 C3 C4 2.7(3) . . . . ?
C1 C2 C3 C4 -176.27(16) . . . . ?
C2 C3 C4 C5 -54.14(19) . . . . ?
C9 C3 C4 C5 179.08(14) . . . . ?
C3 C4 C5 C6 92.94(18) . . . . ?
C7 N3 C6 O1 172.97(16) . . . . ?
C7 N3 C6 C5 -9.4(3) . . . . ?
C4 C5 C6 O1 126.14(18) . . . . ?
C4 C5 C6 N3 -51.4(2) . . . . ?
N2 N1 C7 C2 0.9(2) . . . . ?
C16 N1 C7 C2 173.18(16) . . . . ?
N2 N1 C7 N3 178.38(14) . . . . ?
C16 N1 C7 N3 -9.3(3) . . . . ?
C1 C2 C7 N1 0.04(19) . . . . ?
C3 C2 C7 N1 -179.08(17) . . . . ?
C1 C2 C7 N3 -176.95(19) . . . . ?
C3 C2 C7 N3 3.9(3) . . . . ?
C6 N3 C7 N1 -151.34(17) . . . . ?
C6 N3 C7 C2 25.4(3) . . . . ?
C2 C3 C9 C10 -34.6(2) . . . . ?
C4 C3 C9 C10 91.37(19) . . . . ?
C2 C3 C9 C14 146.55(16) . . . . ?
C4 C3 C9 C14 -87.52(18) . . . . ?
C14 C9 C10 C11 -1.9(3) . . . . ?
C3 C9 C10 C11 179.15(16) . . . . ?
C9 C10 C11 C12 1.1(3) . . . . ?
C10 C11 C12 C13 0.7(3) . . . . ?
C10 C11 C12 C15 -177.04(17) . . . . ?
C11 C12 C13 C14 -1.7(3) . . . . ?
C15 C12 C13 C14 176.05(16) . . . . ?
C12 C13 C14 C9 0.9(3) . . . . ?
C10 C9 C14 C13 1.0(3) . . . . ?
C3 C9 C14 C13 179.91(16) . . . . ?
